data_7102214
loop_
_publ_author_name
'Teo, Peili'
'Koh, Lip Lin'
'Hor, T. S. Andy'

_publ_section_title
;
 General formation of trigonal-prismatic [Ag~6~X~5~(dppf)~3~]^+^
 (X = Cl, Br, I) through an unusual ligand migration from NiX2(dppf)
 to AgOTf
;
_journal_coden_ASTM CHCOFS
_journal_issue 41
_journal_name_full
;
 Chemical Communications (Cambridge, United Kingdom)
;
_journal_page_first 4221
_journal_page_last 4223
_journal_paper_doi 10.1039/b707218j
_journal_year 2007
_chemical_formula_sum 'C40.5 H37 Ag Cl F3 O3 P3 S'
_chemical_formula_weight 896.99
_space_group_IT_number 15
_symmetry_cell_setting monoclinic
_symmetry_space_group_name_Hall '-C 2yc'
_symmetry_space_group_name_H-M 'C 1 2/c 1'
_atom_sites_solution_hydrogens geom
_atom_sites_solution_primary direct
_atom_sites_solution_secondary difmap
_audit_creation_method SHELXL-97
_cell_angle_alpha 90.00
_cell_angle_beta 96.581(6)
_cell_angle_gamma 90.00
_cell_formula_units_Z 8
_cell_length_a 12.920(3)
_cell_length_b 24.327(6)
_cell_length_c 25.854(7)
_cell_measurement_reflns_used 830
_cell_measurement_temperature 223(2)
_cell_measurement_theta_max 24.46
_cell_measurement_theta_min 2.27
_cell_volume 8072(4)
_computing_cell_refinement 'Bruker SMART'
_computing_data_collection 'Bruker SMART'
_computing_data_reduction 'Bruker SAINT'
_computing_molecular_graphics 'Bruker SHELXTL'
_computing_publication_material 'Bruker SHELXTL'
_computing_structure_refinement 'SHELXL-97 (Sheldrick, 1997)'
_computing_structure_solution 'SHELXS-97 (Sheldrick, 1990)'
_diffrn_ambient_temperature 223(2)
_diffrn_measured_fraction_theta_full 0.999
_diffrn_measured_fraction_theta_max 0.999
_diffrn_measurement_device_type 'CCD area detector'
_diffrn_measurement_method 'phi and omega scans'
_diffrn_radiation_monochromator graphite
_diffrn_radiation_source 'fine-focus sealed tube'
_diffrn_radiation_type MoK\a
_diffrn_radiation_wavelength 0.71073
_diffrn_reflns_av_R_equivalents 0.1677
_diffrn_reflns_av_sigmaI/netI 0.1724
_diffrn_reflns_limit_h_max 13
_diffrn_reflns_limit_h_min -13
_diffrn_reflns_limit_k_max 21
_diffrn_reflns_limit_k_min -26
_diffrn_reflns_limit_l_max 21
_diffrn_reflns_limit_l_min -27
_diffrn_reflns_number 16469
_diffrn_reflns_theta_full 22.50
_diffrn_reflns_theta_max 22.50
_diffrn_reflns_theta_min 1.59
_exptl_absorpt_coefficient_mu 0.787
_exptl_absorpt_correction_T_max 0.9692
_exptl_absorpt_correction_T_min 0.9254
_exptl_absorpt_correction_type 'Sadabs, (Sheldrick 2001)'
_exptl_crystal_colour Colourless
_exptl_crystal_density_diffrn 1.476
_exptl_crystal_density_meas 0
_exptl_crystal_density_method 'not measured'
_exptl_crystal_description Block
_exptl_crystal_F_000 3648
_exptl_crystal_size_max 0.10
_exptl_crystal_size_mid 0.10
_exptl_crystal_size_min 0.04
_refine_diff_density_max 1.200
_refine_diff_density_min -2.262
_refine_diff_density_rms 0.183
_refine_ls_extinction_method none
_refine_ls_goodness_of_fit_ref 1.169
_refine_ls_hydrogen_treatment constr
_refine_ls_matrix_type full
_refine_ls_number_parameters 267
_refine_ls_number_reflns 5273
_refine_ls_number_restraints 0
_refine_ls_restrained_S_all 1.169
_refine_ls_R_factor_all 0.2038
_refine_ls_R_factor_gt 0.1548
_refine_ls_shift/su_max 0.000
_refine_ls_shift/su_mean 0.000
_refine_ls_structure_factor_coef Fsqd
_refine_ls_weighting_details 'calc w=1/[\s^2^(Fo^2^)+(0.0398P)^2^+577.2143P] where P=(Fo^2^+2Fc^2^)/3'
_refine_ls_weighting_scheme calc
_refine_ls_wR_factor_gt 0.2765
_refine_ls_wR_factor_ref 0.2993
_reflns_number_gt 3729
_reflns_number_total 5273
_reflns_threshold_expression >2sigma(I)
_cod_data_source_file b707218j.txt
_cod_data_source_block 6071
_cod_depositor_comments
;
The following automatic conversions were performed:
'_symmetry_cell_setting' value 'Monoclinic' changed to 'monoclinic'
according to '/home/saulius/struct/CIF-dictionaries/cif_core.dic'
dictionary named 'cif_core.dic' version 2.4.1 from 2010-06-29.

Automatic conversion script
Id: cif_fix_enum 1527 2010-12-29 10:47:43Z saulius 
;
_cod_original_sg_symbol_H-M C2/c
_cod_original_formula_sum 'C40.50 H37 Ag Cl F3 O3 P3 S'
_cod_database_code 7102214

loop_
_symmetry_equiv_pos_as_xyz
'x, y, z'
'-x, y, -z+1/2'
'x+1/2, y+1/2, z'
'-x+1/2, y+1/2, -z+1/2'
'-x, -y, -z'
'x, -y, z-1/2'
'-x+1/2, -y+1/2, -z'
'x+1/2, -y+1/2, z-1/2'

loop_
_atom_site_label
_atom_site_type_symbol
_atom_site_fract_x
_atom_site_fract_y
_atom_site_fract_z
_atom_site_U_iso_or_equiv
_atom_site_adp_type
_atom_site_occupancy
_atom_site_symmetry_multiplicity
_atom_site_calc_flag
_atom_site_refinement_flags
Ag1 Ag 0.45117(11) 0.56828(6) 0.60437(6) 0.0199(4) Uani 1 1 d .
P1 P 0.6380(4) 0.5500(2) 0.5979(2) 0.0195(12) Uani 1 1 d .
P2 P 0.3902(4) 0.6185(2) 0.67833(19) 0.0175(12) Uani 1 1 d .
P3 P 0.3548(4) 0.5860(2) 0.5167(2) 0.0236(13) Uani 1 1 d .
C1 C 0.6629(14) 0.5170(8) 0.5374(7) 0.023(5) Uiso 1 1 d .
H1A H 0.6276 0.5371 0.5075 0.027 Uiso 1 1 calc R
H1B H 0.7379 0.5167 0.5344 0.027 Uiso 1 1 calc R
C2 C 0.4415(14) 0.6001(8) 0.7453(7) 0.026(5) Uiso 1 1 d .
H2A H 0.4144 0.6262 0.7694 0.032 Uiso 1 1 calc R
H2B H 0.4159 0.5635 0.7532 0.032 Uiso 1 1 calc R
C3 C 0.3791(16) 0.5426(8) 0.4618(8) 0.029(5) Uiso 1 1 d .
H3A H 0.3480 0.5604 0.4297 0.035 Uiso 1 1 calc R
H3B H 0.4545 0.5410 0.4603 0.035 Uiso 1 1 calc R
C1A C 0.7164(14) 0.5093(8) 0.6451(7) 0.019(4) Uiso 1 1 d .
C2A C 0.6710(16) 0.4767(8) 0.6808(7) 0.029(5) Uiso 1 1 d .
H2A1 H 0.5987 0.4788 0.6819 0.035 Uiso 1 1 calc R
C3A C 0.7286(17) 0.4418(10) 0.7141(9) 0.043(6) Uiso 1 1 d .
H3A1 H 0.6970 0.4208 0.7385 0.051 Uiso 1 1 calc R
C4A C 0.8344(18) 0.4381(11) 0.7110(9) 0.054(7) Uiso 1 1 d .
H4A H 0.8735 0.4141 0.7341 0.065 Uiso 1 1 calc R
C5A C 0.884(2) 0.4659(10) 0.6780(9) 0.053(7) Uiso 1 1 d .
H5A H 0.9555 0.4610 0.6765 0.064 Uiso 1 1 calc R
C6A C 0.8252(16) 0.5034(9) 0.6446(8) 0.033(5) Uiso 1 1 d .
H6A H 0.8593 0.5249 0.6216 0.039 Uiso 1 1 calc R
C1B C 0.7089(12) 0.6148(6) 0.5981(7) 0.035(5) Uiso 1 1 d G
C2B C 0.7488(12) 0.6382(7) 0.6452(5) 0.046(6) Uiso 1 1 d G
H2B1 H 0.7461 0.6187 0.6764 0.056 Uiso 1 1 calc R
C3B C 0.7925(13) 0.6905(7) 0.6463(7) 0.068(8) Uiso 1 1 d G
H3B1 H 0.8195 0.7063 0.6782 0.082 Uiso 1 1 calc R
C4B C 0.7965(16) 0.7193(6) 0.6001(9) 0.115(13) Uiso 1 1 d G
H4B H 0.8261 0.7546 0.6008 0.138 Uiso 1 1 calc R
C5B C 0.7566(19) 0.6959(9) 0.5529(7) 0.147(17) Uiso 1 1 d G
H5B H 0.7592 0.7154 0.5217 0.177 Uiso 1 1 calc R
C6B C 0.7128(16) 0.6437(9) 0.5519(5) 0.120(14) Uiso 1 1 d G
H6B H 0.6858 0.6279 0.5200 0.145 Uiso 1 1 calc R
C1C C 0.2517(14) 0.6157(8) 0.6816(7) 0.021(5) Uiso 1 1 d .
C2C C 0.1836(17) 0.6556(10) 0.6574(9) 0.044(6) Uiso 1 1 d .
H2C H 0.2099 0.6853 0.6398 0.053 Uiso 1 1 calc R
C3C C 0.0742(19) 0.6506(11) 0.6599(9) 0.051(7) Uiso 1 1 d .
H3C H 0.0286 0.6784 0.6460 0.062 Uiso 1 1 calc R
C4C C 0.0365(17) 0.6059(9) 0.6823(8) 0.038(6) Uiso 1 1 d .
H4C H -0.0360 0.6018 0.6815 0.045 Uiso 1 1 calc R
C5C C 0.1014(17) 0.5655(11) 0.7065(9) 0.047(6) Uiso 1 1 d .
H5C H 0.0744 0.5360 0.7242 0.056 Uiso 1 1 calc R
C6C C 0.2064(16) 0.5705(10) 0.7035(8) 0.038(5) Uiso 1 1 d .
H6C H 0.2503 0.5419 0.7169 0.045 Uiso 1 1 calc R
C1D C 0.4197(15) 0.6912(8) 0.6758(8) 0.026(5) Uiso 1 1 d .
C2D C 0.4932(16) 0.7107(9) 0.6459(8) 0.037(6) Uiso 1 1 d .
H2D H 0.5283 0.6859 0.6262 0.044 Uiso 1 1 calc R
C3D C 0.5163(19) 0.7660(10) 0.6442(10) 0.052(7) Uiso 1 1 d .
H3D H 0.5669 0.7783 0.6235 0.063 Uiso 1 1 calc R
C4D C 0.466(2) 0.8032(13) 0.6723(11) 0.067(8) Uiso 1 1 d .
H4D H 0.4803 0.8409 0.6695 0.081 Uiso 1 1 calc R
C5D C 0.396(2) 0.7864(13) 0.7041(12) 0.076(9) Uiso 1 1 d .
H5D H 0.3647 0.8121 0.7244 0.091 Uiso 1 1 calc R
C6D C 0.3713(19) 0.7294(10) 0.7068(9) 0.051(7) Uiso 1 1 d .
H6D H 0.3231 0.7173 0.7289 0.061 Uiso 1 1 calc R
C1E C 0.2118(14) 0.5841(8) 0.5113(7) 0.022(5) Uiso 1 1 d .
C2E C 0.1527(17) 0.6017(10) 0.4662(9) 0.044(6) Uiso 1 1 d .
H2E H 0.1860 0.6156 0.4385 0.053 Uiso 1 1 calc R
C3E C 0.0432(19) 0.5988(10) 0.4616(10) 0.051(7) Uiso 1 1 d .
H3E H 0.0026 0.6103 0.4310 0.061 Uiso 1 1 calc R
C4E C -0.002(2) 0.5791(11) 0.5020(10) 0.058(7) Uiso 1 1 d .
H4E H -0.0748 0.5797 0.4998 0.070 Uiso 1 1 calc R
C5E C 0.0528(18) 0.5582(10) 0.5465(9) 0.048(6) Uiso 1 1 d .
H5E H 0.0184 0.5423 0.5729 0.057 Uiso 1 1 calc R
C6E C 0.1643(14) 0.5618(9) 0.5510(8) 0.029(5) Uiso 1 1 d .
H6E H 0.2045 0.5487 0.5811 0.035 Uiso 1 1 calc R
C1F C 0.3847(15) 0.6546(8) 0.4948(8) 0.027(5) Uiso 1 1 d .
C2F C 0.363(2) 0.6968(12) 0.5254(11) 0.065(8) Uiso 1 1 d .
H2F H 0.3309 0.6894 0.5556 0.078 Uiso 1 1 calc R
C3F C 0.386(2) 0.7518(13) 0.5138(12) 0.073(9) Uiso 1 1 d .
H3F H 0.3739 0.7803 0.5369 0.088 Uiso 1 1 calc R
C4F C 0.428(2) 0.7633(13) 0.4684(11) 0.071(8) Uiso 1 1 d .
H4F H 0.4430 0.7998 0.4600 0.085 Uiso 1 1 calc R
C5F C 0.446(3) 0.7219(15) 0.4359(15) 0.102(12) Uiso 1 1 d .
H5F H 0.4683 0.7300 0.4035 0.122 Uiso 1 1 calc R
C6F C 0.431(2) 0.6649(13) 0.4503(11) 0.071(8) Uiso 1 1 d .
H6F H 0.4531 0.6360 0.4300 0.085 Uiso 1 1 calc R
C1S C 0.240(2) 0.4036(13) 0.6311(12) 0.060(8) Uani 1 1 d .
F1 F 0.2300(14) 0.3716(9) 0.6707(7) 0.112(8) Uani 1 1 d .
F2 F 0.2172(15) 0.3768(9) 0.5885(7) 0.118(8) Uani 1 1 d .
F3 F 0.1727(14) 0.4439(10) 0.6297(10) 0.138(9) Uani 1 1 d .
O1 O 0.3729(14) 0.4624(9) 0.5885(7) 0.080(6) Uani 1 1 d .
O2 O 0.3821(14) 0.4637(9) 0.6810(10) 0.107(9) Uani 1 1 d .
O3 O 0.4320(14) 0.3841(9) 0.6377(10) 0.111(9) Uani 1 1 d .
S1 S 0.3725(4) 0.4314(3) 0.6348(2) 0.0453(16) Uani 1 1 d .
Cl1 Cl 0.4006(13) 0.2856(7) 0.7694(6) 0.205(8) Uani 1 1 d .
C2S C 0.5000 0.3218(16) 0.7500 0.083(14) Uani 1 2 d S
H2S1 H 0.4721 0.3457 0.7212 0.099 Uiso 0.50 1 calc PR
H2S2 H 0.5279 0.3457 0.7788 0.099 Uiso 0.50 1 calc PR

loop_
_atom_site_aniso_label
_atom_site_aniso_U_11
_atom_site_aniso_U_22
_atom_site_aniso_U_33
_atom_site_aniso_U_23
_atom_site_aniso_U_13
_atom_site_aniso_U_12
Ag1 0.0132(7) 0.0240(8) 0.0228(8) -0.0036(8) 0.0035(6) 0.0055(7)
P1 0.010(2) 0.016(3) 0.034(3) -0.004(2) 0.004(2) 0.006(2)
P2 0.014(3) 0.017(3) 0.021(3) 0.000(2) 0.002(2) 0.005(2)
P3 0.021(3) 0.020(3) 0.030(3) 0.001(2) 0.004(2) 0.002(2)
C1S 0.035(16) 0.08(2) 0.07(2) 0.005(18) 0.008(15) -0.003(15)
F1 0.117(16) 0.151(19) 0.072(12) 0.024(12) 0.035(11) -0.078(14)
F2 0.110(16) 0.17(2) 0.075(13) -0.048(14) -0.004(12) -0.059(15)
F3 0.053(12) 0.12(2) 0.24(3) -0.023(19) 0.010(14) -0.005(12)
O1 0.070(13) 0.099(17) 0.076(14) 0.050(12) 0.020(11) -0.008(11)
O2 0.051(13) 0.113(19) 0.17(2) -0.069(17) 0.058(14) -0.051(12)
O3 0.049(13) 0.100(18) 0.18(2) 0.064(17) 0.019(14) 0.059(13)
S1 0.036(3) 0.055(4) 0.048(4) 0.015(4) 0.016(3) 0.003(3)
Cl1 0.235(17) 0.214(16) 0.158(13) 0.014(11) -0.004(12) -0.135(14)
C2S 0.11(4) 0.03(3) 0.09(3) 0.000 -0.03(3) 0.000

loop_
_atom_type_symbol
_atom_type_description
_atom_type_scat_dispersion_real
_atom_type_scat_dispersion_imag
_atom_type_scat_source
C C 0.0033 0.0016 'International Tables Vol C Tables 4.2.6.8 and 6.1.1.4'
H H 0.0000 0.0000 'International Tables Vol C Tables 4.2.6.8 and 6.1.1.4'
O O 0.0106 0.0060 'International Tables Vol C Tables 4.2.6.8 and 6.1.1.4'
F F 0.0171 0.0103 'International Tables Vol C Tables 4.2.6.8 and 6.1.1.4'
P P 0.1023 0.0942 'International Tables Vol C Tables 4.2.6.8 and 6.1.1.4'
S S 0.1246 0.1234 'International Tables Vol C Tables 4.2.6.8 and 6.1.1.4'
Ag Ag -0.8971 1.1015 'International Tables Vol C Tables 4.2.6.8 and 6.1.1.4'
Cl Cl 0.1484 0.1585 'International Tables Vol C Tables 4.2.6.8 and 6.1.1.4'

loop_
_geom_angle_atom_site_label_1
_geom_angle_atom_site_label_2
_geom_angle_atom_site_label_3
_geom_angle
_geom_angle_site_symmetry_1
P2 Ag1 P1 122.68(17) .
P2 Ag1 P3 116.56(17) .
P1 Ag1 P3 110.97(17) .
C1A P1 C1 101.6(9) .
C1A P1 C1B 103.4(8) .
C1 P1 C1B 104.2(8) .
C1A P1 Ag1 122.1(6) .
C1 P1 Ag1 114.0(6) .
C1B P1 Ag1 109.7(5) .
C1C P2 C1D 104.6(9) .
C1C P2 C2 101.5(9) .
C1D P2 C2 102.5(9) .
C1C P2 Ag1 115.1(6) .
C1D P2 Ag1 111.5(6) .
C2 P2 Ag1 119.8(6) .
C1F P3 C3 103.0(9) .
C1F P3 C1E 104.3(9) .
C3 P3 C1E 100.8(9) .
C1F P3 Ag1 109.9(7) .
C3 P3 Ag1 119.7(7) .
C1E P3 Ag1 117.2(6) .
C3 C1 P1 107.7(12) 5_666
C2 C2 P2 113.5(17) 2_656
C1 C3 P3 116.0(13) 5_666
C2A C1A C6A 116.3(18) .
C2A C1A P1 121.1(14) .
C6A C1A P1 122.2(15) .
C3A C2A C1A 122.0(19) .
C2A C3A C4A 118(2) .
C5A C4A C3A 124(3) .
C4A C5A C6A 118(2) .
C1A C6A C5A 121(2) .
C2B C1B C6B 120.0 .
C2B C1B P1 119.5(11) .
C6B C1B P1 120.1(11) .
C1B C2B C3B 120.0 .
C2B C3B C4B 120.0 .
C5B C4B C3B 120.0 .
C6B C5B C4B 120.0 .
C5B C6B C1B 120.0 .
C6C C1C C2C 116.9(19) .
C6C C1C P2 120.8(15) .
C2C C1C P2 121.9(16) .
C1C C2C C3C 120(2) .
C4C C3C C2C 120(2) .
C3C C4C C5C 122(2) .
C6C C5C C4C 117(2) .
C5C C6C C1C 124(2) .
C2D C1D C6D 118(2) .
C2D C1D P2 121.3(16) .
C6D C1D P2 120.7(16) .
C1D C2D C3D 121(2) .
C4D C3D C2D 121(2) .
C5D C4D C3D 121(3) .
C4D C5D C6D 120(3) .
C1D C6D C5D 119(2) .
C6E C1E C2E 120.1(19) .
C6E C1E P3 119.2(15) .
C2E C1E P3 120.6(15) .
C1E C2E C3E 121(2) .
C4E C3E C2E 118(2) .
C3E C4E C5E 124(3) .
C4E C5E C6E 117(2) .
C1E C6E C5E 119.9(19) .
C2F C1F C6F 119(2) .
C2F C1F P3 116.7(18) .
C6F C1F P3 123.7(19) .
C1F C2F C3F 122(3) .
C4F C3F C2F 119(3) .
C5F C4F C3F 119(3) .
C4F C5F C6F 121(3) .
C1F C6F C5F 118(3) .
F2 C1S F1 110(3) .
F2 C1S F3 106(3) .
F1 C1S F3 110(3) .
F2 C1S S1 111(2) .
F1 C1S S1 111(2) .
F3 C1S S1 110(2) .
O3 S1 O1 115.7(14) .
O3 S1 O2 114.8(16) .
O1 S1 O2 114.1(15) .
O3 S1 C1S 101.9(14) .
O1 S1 C1S 104.2(13) .
O2 S1 C1S 103.8(12) .
Cl1 C2S Cl1 117(3) 2_656

loop_
_geom_bond_atom_site_label_1
_geom_bond_atom_site_label_2
_geom_bond_distance
_geom_bond_site_symmetry_2
Ag1 P2 2.473(5) .
Ag1 P1 2.480(5) .
Ag1 P3 2.494(6) .
P1 C1A 1.793(19) .
P1 C1 1.820(18) .
P1 C1B 1.823(15) .
P2 C1C 1.802(18) .
P2 C1D 1.81(2) .
P2 C2 1.838(19) .
P3 C1F 1.82(2) .
P3 C3 1.83(2) .
P3 C1E 1.837(18) .
C1 C3 1.55(3) 5_666
C2 C2 1.50(4) 2_656
C3 C1 1.55(3) 5_666
C1A C2A 1.39(3) .
C1A C6A 1.41(3) .
C2A C3A 1.37(3) .
C3A C4A 1.38(3) .
C4A C5A 1.31(3) .
C5A C6A 1.42(3) .
C1B C2B 1.3900 .
C1B C6B 1.3900 .
C2B C3B 1.3900 .
C3B C4B 1.3900 .
C4B C5B 1.3900 .
C5B C6B 1.3900 .
C1C C6C 1.40(3) .
C1C C2C 1.41(3) .
C2C C3C 1.43(3) .
C3C C4C 1.35(3) .
C4C C5C 1.39(3) .
C5C C6C 1.37(3) .
C1D C2D 1.38(3) .
C1D C6D 1.42(3) .
C2D C3D 1.38(3) .
C3D C4D 1.37(3) .
C4D C5D 1.35(4) .
C5D C6D 1.43(4) .
C1E C6E 1.37(3) .
C1E C2E 1.39(3) .
C2E C3E 1.41(3) .
C3E C4E 1.34(3) .
C4E C5E 1.38(3) .
C5E C6E 1.43(3) .
C1F C2F 1.35(3) .
C1F C6F 1.38(3) .
C2F C3F 1.41(4) .
C3F C4F 1.37(4) .
C4F C5F 1.35(4) .
C5F C6F 1.45(4) .
C1S F2 1.29(3) .
C1S F1 1.30(3) .
C1S F3 1.31(3) .
C1S S1 1.84(3) .
O1 S1 1.415(17) .
O2 S1 1.42(2) .
O3 S1 1.381(19) .
Cl1 C2S 1.68(2) .
C2S Cl1 1.68(2) 2_656
